data_2231210
loop_
_publ_author_name
'Shahwar, Durre'
'Raza, Muhammad Asam'
'Aslam, Saherish'
'Mehmood, Sumbal'
'Tariq, Sidra'
'Asiri, Abdullah M.'

_publ_section_title
;
 3-Benzyl-5-benzylidene-2-sulfanylidene-1,3-thiazolidin-4-one
;
_journal_coeditor_code LH5281
_journal_issue 8
_journal_name_full 'Acta Crystallographica Section E'
_journal_page_first o2083
_journal_paper_doi 10.1107/S1600536811027450
_journal_volume 67
_journal_year 2011
_chemical_formula_iupac 'C17 H13 N O S2'
_chemical_formula_moiety 'C17 H13 N O S2'
_chemical_formula_sum 'C17 H13 N O S2'
_chemical_formula_weight 311.40
_chemical_name_systematic
;
3-Benzyl-5-benzylidene-2-sulfanylidene-1,3-thiazolidin-4-one
;
_space_group_IT_number 2
_symmetry_cell_setting triclinic
_symmetry_space_group_name_Hall '-P 1'
_symmetry_space_group_name_H-M 'P -1'
_atom_sites_solution_hydrogens geom
_atom_sites_solution_primary direct
_atom_sites_solution_secondary difmap
_audit_creation_method SHELXL-97
_cell_angle_alpha 84.1150(9)
_cell_angle_beta 77.6000(9)
_cell_angle_gamma 76.1770(9)
_cell_formula_units_Z 2
_cell_length_a 6.3152(2)
_cell_length_b 10.8168(3)
_cell_length_c 11.4545(3)
_cell_measurement_reflns_used 6403
_cell_measurement_temperature 296(2)
_cell_measurement_theta_max 28.28
_cell_measurement_theta_min 2.59
_cell_volume 740.99(4)
_computing_cell_refinement 'SAINT (Bruker, 2007)'
_computing_data_collection 'APEXII (Bruker, 2007)'
_computing_data_reduction 'SAINT (Bruker, 2007)'
_computing_molecular_graphics 'PLATON (Spek, 2009)'
_computing_publication_material
;
WinGX (Farrugia, 1999) and PLATON (Spek, 2009)
;
_computing_structure_refinement 'SHELXL97 (Sheldrick, 2008)'
_computing_structure_solution 'SHELXS97 (Sheldrick, 2008)'
_diffrn_ambient_temperature 296(2)
_diffrn_measured_fraction_theta_full 0.988
_diffrn_measured_fraction_theta_max 0.966
_diffrn_measurement_device_type 'Bruker KAPPA APEX II CCD'
_diffrn_measurement_method '\f and \w scans'
_diffrn_radiation_monochromator graphite
_diffrn_radiation_source 'fine-focus sealed tube'
_diffrn_radiation_type MoK\a
_diffrn_radiation_wavelength 0.71073
_diffrn_reflns_av_R_equivalents 0.0281
_diffrn_reflns_av_sigmaI/netI 0.0261
_diffrn_reflns_limit_h_max 8
_diffrn_reflns_limit_h_min -8
_diffrn_reflns_limit_k_max 14
_diffrn_reflns_limit_k_min -14
_diffrn_reflns_limit_l_max 15
_diffrn_reflns_limit_l_min -15
_diffrn_reflns_number 13205
_diffrn_reflns_theta_full 26.00
_diffrn_reflns_theta_max 28.36
_diffrn_reflns_theta_min 3.39
_diffrn_standards_number 0
_exptl_absorpt_coefficient_mu 0.356
_exptl_absorpt_correction_T_max 0.9485
_exptl_absorpt_correction_T_min 0.8855
_exptl_absorpt_correction_type multi-scan
_exptl_absorpt_process_details '(SADABS;Bruker, 2007)'
_exptl_crystal_colour 'pale yellow'
_exptl_crystal_density_diffrn 1.396
_exptl_crystal_density_method 'not measured'
_exptl_crystal_description needle
_exptl_crystal_F_000 324
_exptl_crystal_size_max 0.35
_exptl_crystal_size_mid 0.31
_exptl_crystal_size_min 0.15
_refine_diff_density_max 0.277
_refine_diff_density_min -0.258
_refine_ls_extinction_method none
_refine_ls_goodness_of_fit_ref 1.033
_refine_ls_hydrogen_treatment constr
_refine_ls_matrix_type full
_refine_ls_number_parameters 190
_refine_ls_number_reflns 3583
_refine_ls_number_restraints 0
_refine_ls_restrained_S_all 1.033
_refine_ls_R_factor_all 0.0468
_refine_ls_R_factor_gt 0.0359
_refine_ls_shift/su_max 0.000
_refine_ls_shift/su_mean 0.000
_refine_ls_structure_factor_coef Fsqd
_refine_ls_weighting_details 'calc w=1/[\s^2^(Fo^2^)+(0.0480P)^2^+0.1921P] where P=(Fo^2^+2Fc^2^)/3'
_refine_ls_weighting_scheme calc
_refine_ls_wR_factor_gt 0.0917
_refine_ls_wR_factor_ref 0.1014
_reflns_number_gt 2930
_reflns_number_total 3583
_reflns_threshold_expression I>2\s(I)
_cod_data_source_file lh5281.cif
_cod_data_source_block I
_cod_original_sg_symbol_H-M 'P -1 '
_cod_database_code 2231210
_cod_database_fobs_code 2231210

loop_
_symmetry_equiv_pos_as_xyz
'x, y, z'
'-x, -y, -z'

loop_
_atom_site_type_symbol
_atom_site_label
_atom_site_fract_x
_atom_site_fract_y
_atom_site_fract_z
_atom_site_U_iso_or_equiv
_atom_site_adp_type
_atom_site_calc_flag
_atom_site_refinement_flags
_atom_site_occupancy
_atom_site_symmetry_multiplicity
S S1 0.36101(6) 0.34929(4) 0.98088(4) 0.04416(12) Uani d . 1 1
S S2 0.24747(8) 0.57799(4) 0.82368(4) 0.05631(14) Uani d . 1 1
O O1 -0.0562(2) 0.18668(12) 0.89696(10) 0.0518(3) Uani d . 1 1
N N1 0.06938(19) 0.37139(12) 0.85045(10) 0.0382(3) Uani d . 1 1
C C3 0.2282(2) 0.22259(14) 0.99118(13) 0.0374(3) Uani d . 1 1
C C4 0.2515(2) 0.11550(14) 1.06168(13) 0.0401(3) Uani d . 1 1
H H4 0.1636 0.0602 1.0540 0.048 Uiso calc R 1 1
C C12 0.0019(3) 0.36707(14) 0.64596(13) 0.0414(3) Uani d . 1 1
C C5 0.3954(2) 0.07342(14) 1.14880(13) 0.0401(3) Uani d . 1 1
C C1 0.2109(2) 0.43656(15) 0.87728(13) 0.0395(3) Uani d . 1 1
C C2 0.0659(2) 0.25206(14) 0.91071(12) 0.0384(3) Uani d . 1 1
C C11 -0.0820(2) 0.42216(15) 0.76689(13) 0.0430(3) Uani d . 1 1
H H11A -0.1013 0.5141 0.7575 0.052 Uiso calc R 1 1
H H11B -0.2263 0.4036 0.8007 0.052 Uiso calc R 1 1
C C6 0.5720(3) 0.12723(16) 1.15454(15) 0.0481(4) Uani d . 1 1
H H6 0.6061 0.1920 1.0989 0.058 Uiso calc R 1 1
C C10 0.3525(3) -0.02573(16) 1.23169(16) 0.0529(4) Uani d . 1 1
H H10 0.2383 -0.0650 1.2282 0.063 Uiso calc R 1 1
C C7 0.6974(3) 0.08547(18) 1.24193(17) 0.0554(4) Uani d . 1 1
H H7 0.8146 0.1226 1.2448 0.066 Uiso calc R 1 1
C C13 -0.1276(3) 0.30505(19) 0.60087(17) 0.0594(5) Uani d . 1 1
H H13 -0.2644 0.2959 0.6464 0.071 Uiso calc R 1 1
C C17 0.2039(3) 0.38009(18) 0.57709(15) 0.0541(4) Uani d . 1 1
H H17 0.2924 0.4226 0.6058 0.065 Uiso calc R 1 1
C C8 0.6501(3) -0.01051(19) 1.32454(18) 0.0611(5) Uani d . 1 1
H H8 0.7336 -0.0378 1.3838 0.073 Uiso calc R 1 1
C C9 0.4783(3) -0.06585(19) 1.31873(19) 0.0651(5) Uani d . 1 1
H H9 0.4466 -0.1312 1.3742 0.078 Uiso calc R 1 1
C C16 0.2752(4) 0.3298(2) 0.46494(17) 0.0692(6) Uani d . 1 1
H H16 0.4123 0.3378 0.4190 0.083 Uiso calc R 1 1
C C14 -0.0563(5) 0.2564(2) 0.4888(2) 0.0784(6) Uani d . 1 1
H H14 -0.1455 0.2152 0.4591 0.094 Uiso calc R 1 1
C C15 0.1443(4) 0.2685(2) 0.42184(18) 0.0751(7) Uani d . 1 1
H H15 0.1925 0.2351 0.3466 0.090 Uiso calc R 1 1

loop_
_atom_site_aniso_label
_atom_site_aniso_U_11
_atom_site_aniso_U_22
_atom_site_aniso_U_33
_atom_site_aniso_U_12
_atom_site_aniso_U_13
_atom_site_aniso_U_23
S1 0.0472(2) 0.0448(2) 0.0463(2) -0.01693(16) -0.01683(16) 0.00314(16)
S2 0.0700(3) 0.0434(2) 0.0624(3) -0.0228(2) -0.0220(2) 0.00817(19)
O1 0.0605(7) 0.0539(7) 0.0511(7) -0.0274(5) -0.0180(5) 0.0010(5)
N1 0.0415(6) 0.0407(7) 0.0344(6) -0.0112(5) -0.0093(5) -0.0016(5)
C3 0.0404(7) 0.0390(7) 0.0334(7) -0.0110(6) -0.0054(5) -0.0041(6)
C4 0.0456(7) 0.0387(7) 0.0369(7) -0.0114(6) -0.0061(6) -0.0053(6)
C12 0.0501(8) 0.0369(7) 0.0364(7) -0.0052(6) -0.0152(6) 0.0044(6)
C5 0.0463(7) 0.0344(7) 0.0368(7) -0.0052(6) -0.0057(6) -0.0042(6)
C1 0.0400(7) 0.0418(8) 0.0370(7) -0.0104(6) -0.0062(6) -0.0030(6)
C2 0.0422(7) 0.0427(8) 0.0315(7) -0.0130(6) -0.0048(5) -0.0041(6)
C11 0.0418(7) 0.0464(8) 0.0405(8) -0.0062(6) -0.0122(6) -0.0012(6)
C6 0.0473(8) 0.0483(9) 0.0473(9) -0.0127(7) -0.0089(7) 0.0082(7)
C10 0.0631(10) 0.0402(8) 0.0598(11) -0.0171(7) -0.0197(8) 0.0070(7)
C7 0.0489(9) 0.0575(10) 0.0623(11) -0.0131(7) -0.0194(8) 0.0050(8)
C13 0.0733(12) 0.0610(11) 0.0518(10) -0.0236(9) -0.0208(9) -0.0012(8)
C17 0.0549(9) 0.0590(11) 0.0459(9) -0.0099(8) -0.0092(7) 0.0005(8)
C8 0.0641(11) 0.0582(11) 0.0634(11) -0.0091(8) -0.0294(9) 0.0113(9)
C9 0.0786(13) 0.0512(10) 0.0684(12) -0.0191(9) -0.0279(10) 0.0232(9)
C16 0.0730(12) 0.0707(13) 0.0467(10) 0.0048(10) -0.0005(9) 0.0020(9)
C14 0.1163(19) 0.0720(14) 0.0588(13) -0.0261(13) -0.0332(13) -0.0124(10)
C15 0.1135(19) 0.0592(12) 0.0438(10) 0.0038(12) -0.0195(11) -0.0085(9)

loop_
_atom_type_symbol
_atom_type_description
_atom_type_scat_dispersion_real
_atom_type_scat_dispersion_imag
_atom_type_scat_source
C C 0.0033 0.0016 'International Tables Vol C Tables 4.2.6.8 and 6.1.1.4'
H H 0.0000 0.0000 'International Tables Vol C Tables 4.2.6.8 and 6.1.1.4'
N N 0.0061 0.0033 'International Tables Vol C Tables 4.2.6.8 and 6.1.1.4'
O O 0.0106 0.0060 'International Tables Vol C Tables 4.2.6.8 and 6.1.1.4'
S S 0.1246 0.1234 'International Tables Vol C Tables 4.2.6.8 and 6.1.1.4'

loop_
_geom_angle_atom_site_label_1
_geom_angle_atom_site_label_2
_geom_angle_atom_site_label_3
_geom_angle
C1 S1 C3 92.81(7)
C1 N1 C2 116.64(12)
C1 N1 C11 123.42(13)
C2 N1 C11 119.89(12)
C4 C3 C2 121.65(13)
C4 C3 S1 128.94(12)
C2 C3 S1 109.35(10)
C3 C4 C5 129.10(14)
C3 C4 H4 115.5
C5 C4 H4 115.5
C13 C12 C17 118.90(16)
C13 C12 C11 119.66(15)
C17 C12 C11 121.41(15)
C6 C5 C10 118.12(14)
C6 C5 C4 123.75(14)
C10 C5 C4 118.12(14)
N1 C1 S2 127.66(12)
N1 C1 S1 111.06(11)
S2 C1 S1 121.28(9)
O1 C2 N1 122.92(13)
O1 C2 C3 126.97(14)
N1 C2 C3 110.11(12)
N1 C11 C12 112.72(12)
N1 C11 H11A 109.0
C12 C11 H11A 109.0
N1 C11 H11B 109.0
C12 C11 H11B 109.0
H11A C11 H11B 107.8
C7 C6 C5 120.75(15)
C7 C6 H6 119.6
C5 C6 H6 119.6
C9 C10 C5 120.40(16)
C9 C10 H10 119.8
C5 C10 H10 119.8
C8 C7 C6 120.44(17)
C8 C7 H7 119.8
C6 C7 H7 119.8
C12 C13 C14 120.65(19)
C12 C13 H13 119.7
C14 C13 H13 119.7
C12 C17 C16 120.04(18)
C12 C17 H17 120.0
C16 C17 H17 120.0
C7 C8 C9 119.40(16)
C7 C8 H8 120.3
C9 C8 H8 120.3
C8 C9 C10 120.86(17)
C8 C9 H9 119.6
C10 C9 H9 119.6
C15 C16 C17 120.2(2)
C15 C16 H16 119.9
C17 C16 H16 119.9
C15 C14 C13 120.1(2)
C15 C14 H14 119.9
C13 C14 H14 119.9
C14 C15 C16 120.13(19)
C14 C15 H15 119.9
C16 C15 H15 119.9

loop_
_geom_bond_atom_site_label_1
_geom_bond_atom_site_label_2
_geom_bond_distance
S1 C1 1.7390(15)
S1 C3 1.7517(15)
S2 C1 1.6389(16)
O1 C2 1.2066(18)
N1 C1 1.3614(19)
N1 C2 1.4026(19)
N1 C11 1.4715(18)
C3 C4 1.339(2)
C3 C2 1.480(2)
C4 C5 1.459(2)
C4 H4 0.9300
C12 C13 1.378(2)
C12 C17 1.379(2)
C12 C11 1.503(2)
C5 C6 1.392(2)
C5 C10 1.395(2)
C11 H11A 0.9700
C11 H11B 0.9700
C6 C7 1.382(2)
C6 H6 0.9300
C10 C9 1.379(2)
C10 H10 0.9300
C7 C8 1.374(3)
C7 H7 0.9300
C13 C14 1.380(3)
C13 H13 0.9300
C17 C16 1.388(3)
C17 H17 0.9300
C8 C9 1.374(3)
C8 H8 0.9300
C9 H9 0.9300
C16 C15 1.368(3)
C16 H16 0.9300
C14 C15 1.361(3)
C14 H14 0.9300
C15 H15 0.9300

loop_
_geom_torsion_atom_site_label_1
_geom_torsion_atom_site_label_2
_geom_torsion_atom_site_label_3
_geom_torsion_atom_site_label_4
_geom_torsion
C1 S1 C3 C4 -176.86(14)
C1 S1 C3 C2 0.27(11)
C2 C3 C4 C5 -177.53(14)
S1 C3 C4 C5 -0.7(2)
C3 C4 C5 C6 -14.8(2)
C3 C4 C5 C10 164.69(16)
C2 N1 C1 S2 -178.75(11)
C11 N1 C1 S2 -1.3(2)
C2 N1 C1 S1 1.48(16)
C11 N1 C1 S1 178.95(10)
C3 S1 C1 N1 -0.97(11)
C3 S1 C1 S2 179.24(10)
C1 N1 C2 O1 178.07(14)
C11 N1 C2 O1 0.5(2)
C1 N1 C2 C3 -1.27(17)
C11 N1 C2 C3 -178.83(12)
C4 C3 C2 O1 -1.5(2)
S1 C3 C2 O1 -178.84(13)
C4 C3 C2 N1 177.84(13)
S1 C3 C2 N1 0.46(14)
C1 N1 C11 C12 101.92(16)
C2 N1 C11 C12 -80.68(17)
C13 C12 C11 N1 122.62(16)
C17 C12 C11 N1 -59.2(2)
C10 C5 C6 C7 -1.6(2)
C4 C5 C6 C7 177.88(15)
C6 C5 C10 C9 1.9(3)
C4 C5 C10 C9 -177.57(16)
C5 C6 C7 C8 0.3(3)
C17 C12 C13 C14 0.2(3)
C11 C12 C13 C14 178.45(17)
C13 C12 C17 C16 -0.8(3)
C11 C12 C17 C16 -179.01(15)
C6 C7 C8 C9 0.8(3)
C7 C8 C9 C10 -0.4(3)
C5 C10 C9 C8 -1.0(3)
C12 C17 C16 C15 0.8(3)
C12 C13 C14 C15 0.4(3)
C13 C14 C15 C16 -0.5(3)
C17 C16 C15 C14 -0.1(3)

loop_
_cod_related_entry_id
_cod_related_entry_database
_cod_related_entry_code
1 ChemSpider 1275435
